data_7202410
loop_
_publ_author_name
'Aaker\"oy, Christer B.'
'Desper, John'
'Fasulo, Meg'
'Hussain, Izhar'
'Levin, Brock'
'Schultheiss, Nate'

_publ_section_title
;
 Ten years of co-crystal synthesis; the good, the bad, and the ugly
;
_journal_issue 12
_journal_name_full CrystEngComm
_journal_page_first 1816
_journal_paper_doi 10.1039/b811809d
_journal_volume 10
_journal_year 2008
_chemical_formula_moiety
;
(C8 H10 N2 O)2 (C6 F4 I2)
;
_chemical_formula_sum 'C22 H20 F4 I2 N4 O2'
_chemical_formula_weight 702.22
_chemical_name_systematic
;
bis{N-[(3-pyridyl)methyl]acetamide}, 1,4-diiodotetrafluorobenzene
;
_space_group_IT_number 2
_symmetry_cell_setting triclinic
_symmetry_space_group_name_Hall '-P 1'
_symmetry_space_group_name_H-M 'P -1'
_atom_sites_solution_hydrogens geom
_atom_sites_solution_primary direct
_atom_sites_solution_secondary difmap
_audit_creation_method SHELXL-97
_cell_angle_alpha 104.096(6)
_cell_angle_beta 98.360(6)
_cell_angle_gamma 91.246(6)
_cell_formula_units_Z 1
_cell_length_a 4.845(2)
_cell_length_b 9.716(4)
_cell_length_c 13.075(6)
_cell_measurement_reflns_used 2387
_cell_measurement_temperature 100(2)
_cell_measurement_theta_max 27.15
_cell_measurement_theta_min 3.00
_cell_volume 589.6(4)
_computing_cell_refinement 'Bruker XSCANS'
_computing_data_collection 'Bruker XSCANS'
_computing_data_reduction 'Bruker SHELXTL'
_computing_molecular_graphics 'Bruker SHELXTL'
_computing_publication_material 'Bruker SHELXTL'
_computing_structure_refinement 'SHELXL-97 (Sheldrick, 1997)'
_computing_structure_solution 'SHELXS-97 (Sheldrick, 1990)'
_diffrn_ambient_temperature 100(2)
_diffrn_measured_fraction_theta_full 0.977
_diffrn_measured_fraction_theta_max 0.977
_diffrn_measurement_device_type 'CCD area detector'
_diffrn_measurement_method 'phi and omega scans'
_diffrn_radiation_monochromator graphite
_diffrn_radiation_source 'fine-focus sealed tube'
_diffrn_radiation_type MoK\a
_diffrn_radiation_wavelength 0.71073
_diffrn_reflns_av_R_equivalents 0.0424
_diffrn_reflns_av_sigmaI/netI 0.0666
_diffrn_reflns_limit_h_max 6
_diffrn_reflns_limit_h_min -6
_diffrn_reflns_limit_k_max 12
_diffrn_reflns_limit_k_min -12
_diffrn_reflns_limit_l_max 16
_diffrn_reflns_limit_l_min -16
_diffrn_reflns_number 5352
_diffrn_reflns_theta_full 27.21
_diffrn_reflns_theta_max 27.21
_diffrn_reflns_theta_min 2.36
_exptl_absorpt_coefficient_mu 2.726
_exptl_absorpt_correction_T_max 1.000
_exptl_absorpt_correction_T_min 0.515
_exptl_absorpt_correction_type multi-scan
_exptl_absorpt_process_details SADABS
_exptl_crystal_colour colorless
_exptl_crystal_density_diffrn 1.978
_exptl_crystal_density_method 'not measured'
_exptl_crystal_description plate
_exptl_crystal_F_000 338
_exptl_crystal_size_max 0.36
_exptl_crystal_size_mid 0.06
_exptl_crystal_size_min 0.02
_refine_diff_density_max 2.064
_refine_diff_density_min -2.006
_refine_diff_density_rms 0.238
_refine_ls_extinction_method none
_refine_ls_goodness_of_fit_ref 1.111
_refine_ls_hydrogen_treatment constr
_refine_ls_matrix_type full
_refine_ls_number_parameters 155
_refine_ls_number_reflns 2580
_refine_ls_number_restraints 0
_refine_ls_restrained_S_all 1.111
_refine_ls_R_factor_all 0.0649
_refine_ls_R_factor_gt 0.0535
_refine_ls_shift/su_max 0.000
_refine_ls_shift/su_mean 0.000
_refine_ls_structure_factor_coef Fsqd
_refine_ls_weighting_details 'calc w=1/[\s^2^(Fo^2^)+(0.0700P)^2^+1.0000P] where P=(Fo^2^+2Fc^2^)/3'
_refine_ls_weighting_scheme calc
_refine_ls_wR_factor_gt 0.1245
_refine_ls_wR_factor_ref 0.1301
_reflns_number_gt 2232
_reflns_number_total 2580
_reflns_threshold_expression >2sigma(I)
_cod_data_source_file b811809d.txt
_cod_data_source_block A2
_cod_depositor_comments
;
The following automatic conversions were performed:
'_symmetry_cell_setting' value 'Triclinic' changed to 'triclinic'
according to '/home/saulius/struct/CIF-dictionaries/cif_core.dic'
dictionary named 'cif_core.dic' version 2.4.1 from 2010-06-29.

Automatic conversion script
Id: cif_fix_enum 1527 2010-12-29 10:47:43Z saulius 
;
_cod_original_sg_symbol_H-M P-1
_cod_database_code 7202410

loop_
_symmetry_equiv_pos_as_xyz
'x, y, z'
'-x, -y, -z'

loop_
_atom_site_label
_atom_site_type_symbol
_atom_site_fract_x
_atom_site_fract_y
_atom_site_fract_z
_atom_site_U_iso_or_equiv
_atom_site_adp_type
_atom_site_occupancy
_atom_site_symmetry_multiplicity
_atom_site_calc_flag
_atom_site_refinement_flags
_atom_site_disorder_assembly
_atom_site_disorder_group
I2 I -0.06014(9) 0.22087(5) 0.40768(4) 0.01878(17) Uani 1 1 d . . .
N11 N 0.2831(13) 0.3728(7) 0.3122(5) 0.0252(14) Uani 1 1 d . . .
C12 C 0.4052(15) 0.5025(8) 0.3498(6) 0.0238(16) Uani 1 1 d . . .
H12 H 0.3688 0.5568 0.4169 0.029 Uiso 1 1 calc R . .
C13 C 0.5822(15) 0.5630(8) 0.2969(6) 0.0227(15) Uani 1 1 d . . .
H13 H 0.6661 0.6560 0.3275 0.027 Uiso 1 1 calc R . .
C14 C 0.6360(14) 0.4854(8) 0.1978(6) 0.0219(15) Uani 1 1 d . . .
C15 C 0.5138(15) 0.3478(8) 0.1581(6) 0.0241(16) Uani 1 1 d . . .
H15 H 0.5495 0.2898 0.0921 0.029 Uiso 1 1 calc R . .
C16 C 0.3373(16) 0.2976(9) 0.2184(6) 0.0271(17) Uani 1 1 d . . .
H16 H 0.2512 0.2046 0.1908 0.033 Uiso 1 1 calc R . .
C17 C 0.8247(15) 0.5452(8) 0.1340(6) 0.0255(16) Uani 1 1 d . . .
H17A H 1.0202 0.5550 0.1710 0.031 Uiso 1 1 calc R . .
H17B H 0.8171 0.4791 0.0627 0.031 Uiso 1 1 calc R . .
N17 N 0.7353(12) 0.6843(7) 0.1221(5) 0.0222(13) Uani 1 1 d . . .
H17 H 0.5638 0.7072 0.1304 0.027 Uiso 1 1 calc R . .
C18 C 0.9078(15) 0.7765(8) 0.0990(6) 0.0216(15) Uani 1 1 d . . .
O18 O 1.1508(10) 0.7515(6) 0.0851(4) 0.0257(12) Uani 1 1 d . . .
C19 C 0.7898(16) 0.9168(8) 0.0902(6) 0.0261(16) Uani 1 1 d . . .
H19A H 0.8242 0.9367 0.0230 0.039 Uiso 1 1 calc R . .
H19B H 0.8807 0.9929 0.1503 0.039 Uiso 1 1 calc R . .
H19C H 0.5882 0.9117 0.0915 0.039 Uiso 1 1 calc R . .
C21 C -0.3204(14) 0.0885(8) 0.4645(6) 0.0197(14) Uani 1 1 d . . .
C22 C -0.3161(14) 0.0963(8) 0.5714(6) 0.0199(14) Uani 1 1 d . . .
F22 F -0.1275(9) 0.1892(5) 0.6446(3) 0.0260(10) Uani 1 1 d . . .
C26 C -0.5107(14) -0.0110(8) 0.3933(6) 0.0198(14) Uani 1 1 d . . .
F26 F -0.5300(9) -0.0255(5) 0.2877(3) 0.0278(10) Uani 1 1 d . . .

loop_
_atom_site_aniso_label
_atom_site_aniso_U_11
_atom_site_aniso_U_22
_atom_site_aniso_U_33
_atom_site_aniso_U_23
_atom_site_aniso_U_13
_atom_site_aniso_U_12
I2 0.0136(2) 0.0202(3) 0.0249(3) 0.00863(18) 0.00580(16) -0.00178(16)
N11 0.021(3) 0.027(4) 0.031(3) 0.014(3) 0.005(3) 0.000(3)
C12 0.019(4) 0.026(4) 0.029(4) 0.011(3) 0.005(3) 0.002(3)
C13 0.018(3) 0.020(4) 0.029(4) 0.004(3) 0.001(3) -0.005(3)
C14 0.015(3) 0.031(4) 0.023(3) 0.012(3) 0.002(3) -0.001(3)
C15 0.022(4) 0.030(4) 0.021(3) 0.007(3) 0.004(3) -0.005(3)
C16 0.025(4) 0.024(4) 0.033(4) 0.012(3) 0.000(3) -0.011(3)
C17 0.021(4) 0.030(4) 0.029(4) 0.010(3) 0.010(3) -0.005(3)
N17 0.011(3) 0.031(4) 0.028(3) 0.014(3) 0.005(2) -0.002(2)
C18 0.020(4) 0.026(4) 0.020(3) 0.009(3) 0.004(3) -0.009(3)
O18 0.014(2) 0.035(3) 0.029(3) 0.008(2) 0.008(2) -0.004(2)
C19 0.025(4) 0.027(4) 0.027(4) 0.006(3) 0.008(3) -0.008(3)
C21 0.020(3) 0.018(4) 0.023(3) 0.008(3) 0.005(3) -0.006(3)
C22 0.013(3) 0.023(4) 0.025(4) 0.007(3) 0.004(3) -0.002(3)
F22 0.024(2) 0.027(2) 0.025(2) 0.0053(18) 0.0012(17) -0.0094(18)
C26 0.018(3) 0.020(4) 0.025(3) 0.009(3) 0.004(3) 0.003(3)
F26 0.028(2) 0.038(3) 0.018(2) 0.0077(19) 0.0049(17) -0.007(2)

loop_
_atom_type_symbol
_atom_type_description
_atom_type_scat_dispersion_real
_atom_type_scat_dispersion_imag
_atom_type_scat_source
C C 0.0033 0.0016 'International Tables Vol C Tables 4.2.6.8 and 6.1.1.4'
H H 0.0000 0.0000 'International Tables Vol C Tables 4.2.6.8 and 6.1.1.4'
N N 0.0061 0.0033 'International Tables Vol C Tables 4.2.6.8 and 6.1.1.4'
O O 0.0106 0.0060 'International Tables Vol C Tables 4.2.6.8 and 6.1.1.4'
F F 0.0171 0.0103 'International Tables Vol C Tables 4.2.6.8 and 6.1.1.4'
I I -0.4742 1.8119 'International Tables Vol C Tables 4.2.6.8 and 6.1.1.4'

loop_
_geom_angle_atom_site_label_1
_geom_angle_atom_site_label_2
_geom_angle_atom_site_label_3
_geom_angle
_geom_angle_site_symmetry_1
_geom_angle_site_symmetry_3
_geom_angle_publ_flag
C12 N11 C16 117.5(6) . . ?
N11 C12 C13 123.7(7) . . ?
N11 C12 H12 118.2 . . ?
C13 C12 H12 118.2 . . ?
C12 C13 C14 119.0(7) . . ?
C12 C13 H13 120.5 . . ?
C14 C13 H13 120.5 . . ?
C13 C14 C15 118.0(6) . . ?
C13 C14 C17 122.1(7) . . ?
C15 C14 C17 119.8(7) . . ?
C14 C15 C16 118.0(7) . . ?
C14 C15 H15 121.0 . . ?
C16 C15 H15 121.0 . . ?
N11 C16 C15 123.7(7) . . ?
N11 C16 H16 118.1 . . ?
C15 C16 H16 118.1 . . ?
N17 C17 C14 110.0(6) . . ?
N17 C17 H17A 109.7 . . ?
C14 C17 H17A 109.7 . . ?
N17 C17 H17B 109.7 . . ?
C14 C17 H17B 109.7 . . ?
H17A C17 H17B 108.2 . . ?
C18 N17 C17 121.3(6) . . ?
C18 N17 H17 119.3 . . ?
C17 N17 H17 119.3 . . ?
O18 C18 N17 123.2(7) . . ?
O18 C18 C19 120.9(6) . . ?
N17 C18 C19 115.9(6) . . ?
C18 C19 H19A 109.5 . . ?
C18 C19 H19B 109.5 . . ?
H19A C19 H19B 109.5 . . ?
C18 C19 H19C 109.5 . . ?
H19A C19 H19C 109.5 . . ?
H19B C19 H19C 109.5 . . ?
C22 C21 C26 116.6(6) . . ?
C22 C21 I2 123.2(5) . . ?
C26 C21 I2 120.2(5) . . ?
F22 C22 C26 118.7(6) . 2_456 ?
F22 C22 C21 119.0(6) . . ?
C26 C22 C21 122.3(7) 2_456 . ?
F26 C26 C22 118.3(6) . 2_456 ?
F26 C26 C21 120.6(6) . . ?
C22 C26 C21 121.1(7) 2_456 . ?

loop_
_geom_bond_atom_site_label_1
_geom_bond_atom_site_label_2
_geom_bond_distance
_geom_bond_site_symmetry_2
_geom_bond_publ_flag
I2 C21 2.113(6) . ?
N11 C12 1.327(10) . ?
N11 C16 1.332(11) . ?
C12 C13 1.382(10) . ?
C12 H12 0.9500 . ?
C13 C14 1.395(11) . ?
C13 H13 0.9500 . ?
C14 C15 1.395(11) . ?
C14 C17 1.518(9) . ?
C15 C16 1.397(10) . ?
C15 H15 0.9500 . ?
C16 H16 0.9500 . ?
C17 N17 1.465(10) . ?
C17 H17A 0.9900 . ?
C17 H17B 0.9900 . ?
N17 C18 1.328(8) . ?
N17 H17 0.8800 . ?
C18 O18 1.238(9) . ?
C18 C19 1.513(11) . ?
C19 H19A 0.9800 . ?
C19 H19B 0.9800 . ?
C19 H19C 0.9800 . ?
C21 C22 1.379(10) . ?
C21 C26 1.387(10) . ?
C22 F22 1.362(8) . ?
C22 C26 1.369(9) 2_456 ?
C26 F26 1.342(8) . ?
C26 C22 1.369(9) 2_456 ?

loop_
_geom_hbond_atom_site_label_D
_geom_hbond_atom_site_label_H
_geom_hbond_atom_site_label_A
_geom_hbond_distance_DH
_geom_hbond_distance_HA
_geom_hbond_distance_DA
_geom_hbond_angle_DHA
_geom_hbond_site_symmetry_A
N17 H17 O18 0.88 2.09 2.918(8) 157.1 1_455

loop_
_geom_torsion_atom_site_label_1
_geom_torsion_atom_site_label_2
_geom_torsion_atom_site_label_3
_geom_torsion_atom_site_label_4
_geom_torsion
_geom_torsion_site_symmetry_1
_geom_torsion_site_symmetry_2
_geom_torsion_site_symmetry_3
_geom_torsion_site_symmetry_4
_geom_torsion_publ_flag
C16 N11 C12 C13 0.4(11) . . . . ?
N11 C12 C13 C14 0.6(12) . . . . ?
C12 C13 C14 C15 -1.9(11) . . . . ?
C12 C13 C14 C17 179.1(7) . . . . ?
C13 C14 C15 C16 2.1(11) . . . . ?
C17 C14 C15 C16 -178.9(7) . . . . ?
C12 N11 C16 C15 -0.1(11) . . . . ?
C14 C15 C16 N11 -1.2(12) . . . . ?
C13 C14 C17 N17 -52.3(9) . . . . ?
C15 C14 C17 N17 128.8(7) . . . . ?
C14 C17 N17 C18 159.5(6) . . . . ?
C17 N17 C18 O18 0.8(11) . . . . ?
C17 N17 C18 C19 -179.4(6) . . . . ?
C26 C21 C22 F22 178.1(6) . . . . ?
I2 C21 C22 F22 -3.0(10) . . . . ?
C26 C21 C22 C26 0.1(12) . . . 2_456 ?
I2 C21 C22 C26 179.0(6) . . . 2_456 ?
C22 C21 C26 F26 179.8(7) . . . . ?
I2 C21 C26 F26 0.8(9) . . . . ?
C22 C21 C26 C22 -0.1(12) . . . 2_456 ?
I2 C21 C26 C22 -179.1(6) . . . 2_456 ?
